data_7229209
loop_
_publ_author_name
'Pereira, Jorge F. B.'
'Barber, Patrick S.'
'Kelley, Steven Paul'
'Berton, Paula'
'Rogers, Robin D.'

_publ_section_title
;
 Double Salt Ionic Liquids Based on 1-Ethyl-3-Methylimidazolium Acetate
 and Hydroxyl-Functionalized Ammonium Acetates: Strong Effects of Weak
 Interactions
;
_journal_name_full 'Phys. Chem. Chem. Phys.'
_journal_paper_doi 10.1039/C7CP05710E
_journal_year 2017
_chemical_formula_sum 'C6 H15 N O2'
_chemical_formula_weight 133.19
_chemical_properties_physical Deliquescent
_space_group_crystal_system tetragonal
_space_group_IT_number 114
_space_group_name_Hall 'P -4 2n'
_space_group_name_H-M_alt 'P -4 21 c'
_symmetry_space_group_name_Hall 'P -4 2n'
_symmetry_space_group_name_H-M 'P -4 21 c'
_atom_sites_solution_hydrogens geom
_atom_sites_solution_primary direct
_atom_sites_solution_secondary difmap
_audit_creation_method SHELXL-2014/7
_audit_update_record
;
2017-08-21 deposited with the CCDC.
2017-09-18 downloaded from the CCDC.
;
_cell_angle_alpha 90
_cell_angle_beta 90
_cell_angle_gamma 90
_cell_formula_units_Z 8
_cell_length_a 10.9186(7)
_cell_length_b 10.9186(7)
_cell_length_c 13.3235(11)
_cell_measurement_reflns_used 3529
_cell_measurement_temperature 173(2)
_cell_measurement_theta_max 74.24
_cell_measurement_theta_min 5.24
_cell_volume 1588.37(19)
_computing_cell_refinement 'Bruker SAINT'
_computing_data_collection 'Bruker APEX2'
_computing_data_reduction 'Bruker SAINT'
_computing_molecular_graphics 'Bruker SHELXTL'
_computing_publication_material 'Bruker SHELXTL'
_computing_structure_refinement 'SHELXL-2014/7 (Sheldrick, 2014)'
_computing_structure_solution 'SHELXS-97 (Sheldrick 2008)'
_diffrn_ambient_temperature 173(2)
_diffrn_measured_fraction_theta_full 0.994
_diffrn_measured_fraction_theta_max 0.994
_diffrn_measurement_device_type 'Bruker APEX-II CCD'
_diffrn_measurement_method '\f and \w scans'
_diffrn_radiation_type CuK\a
_diffrn_radiation_wavelength 1.54178
_diffrn_reflns_av_R_equivalents 0.1290
_diffrn_reflns_av_unetI/netI 0.0941
_diffrn_reflns_Laue_measured_fraction_full 0.994
_diffrn_reflns_Laue_measured_fraction_max 0.994
_diffrn_reflns_limit_h_max 13
_diffrn_reflns_limit_h_min -13
_diffrn_reflns_limit_k_max 12
_diffrn_reflns_limit_k_min -13
_diffrn_reflns_limit_l_max 16
_diffrn_reflns_limit_l_min -15
_diffrn_reflns_number 8487
_diffrn_reflns_point_group_measured_fraction_full 0.987
_diffrn_reflns_point_group_measured_fraction_max 0.984
_diffrn_reflns_theta_full 67.679
_diffrn_reflns_theta_max 74.369
_diffrn_reflns_theta_min 5.237
_exptl_absorpt_coefficient_mu 0.670
_exptl_absorpt_correction_T_max 0.7538
_exptl_absorpt_correction_T_min 0.4559
_exptl_absorpt_correction_type multi-scan
_exptl_absorpt_process_details 'Bruker AXScale'
_exptl_crystal_colour colorless
_exptl_crystal_density_diffrn 1.114
_exptl_crystal_density_method 'not measured'
_exptl_crystal_description irregular
_exptl_crystal_F_000 592
_exptl_crystal_size_max 0.45
_exptl_crystal_size_mid 0.39
_exptl_crystal_size_min 0.22
_refine_diff_density_max 0.371
_refine_diff_density_min -0.388
_refine_diff_density_rms 0.109
_refine_ls_abs_structure_details
; 
 Flack x determined using 480 quotients [(I+)-(I-)]/[(I+)+(I-)] 
 (Parsons, Flack and Wagner, Acta Cryst. B69 (2013) 249-259). 
;
_refine_ls_abs_structure_Flack 0.2(3)
_refine_ls_extinction_method none
_refine_ls_goodness_of_fit_ref 1.068
_refine_ls_hydrogen_treatment constr
_refine_ls_matrix_type full
_refine_ls_number_parameters 88
_refine_ls_number_reflns 1605
_refine_ls_number_restraints 0
_refine_ls_restrained_S_all 1.068
_refine_ls_R_factor_all 0.0815
_refine_ls_R_factor_gt 0.0694
_refine_ls_shift/su_max 0.000
_refine_ls_shift/su_mean 0.000
_refine_ls_structure_factor_coef Fsqd
_refine_ls_weighting_details 'w=1/[\s^2^(Fo^2^)+(0.1087P)^2^] where P=(Fo^2^+2Fc^2^)/3'
_refine_ls_weighting_scheme calc
_refine_ls_wR_factor_gt 0.1591
_refine_ls_wR_factor_ref 0.1709
_reflns_Friedel_coverage 0.718
_reflns_Friedel_fraction_full 0.977
_reflns_Friedel_fraction_max 0.971
_reflns_number_gt 1352
_reflns_number_total 1605
_reflns_threshold_expression 'I > 2\s(I)'
_cod_data_source_file c7cp05710e2.cif
_cod_data_source_block NMe4OAc
_cod_original_cell_volume 1588.4(2)
_cod_database_code 7229209
_shelx_shelxl_version_number 2014/7
_shelx_space_group_comment
; 
The symmetry employed for this shelxl refinement is uniquely defined 
by the following loop, which should always be used as a source of 
symmetry information in preference to the above space-group names. 
They are only intended as comments. 
;

loop_
_space_group_symop_operation_xyz
'x, y, z'
'-x, -y, z'
'y, -x, -z'
'-y, x, -z'
'-x+1/2, y+1/2, -z+1/2'
'x+1/2, -y+1/2, -z+1/2'
'-y+1/2, -x+1/2, z+1/2'
'y+1/2, x+1/2, z+1/2'

loop_
_atom_site_label
_atom_site_type_symbol
_atom_site_fract_x
_atom_site_fract_y
_atom_site_fract_z
_atom_site_U_iso_or_equiv
_atom_site_adp_type
_atom_site_occupancy
_atom_site_site_symmetry_order
_atom_site_calc_flag
_atom_site_refinement_flags_posn
_atom_site_refinement_flags_adp
_atom_site_refinement_flags_occupancy
N2 N 0.5000 0.5000 0.7985(2) 0.0168(8) Uani 1 2 d S T P
N1 N 1.0000 0.5000 0.7714(3) 0.0210(8) Uani 1 2 d S T P
O1 O 0.3774(2) 0.2239(3) 0.94001(18) 0.0428(8) Uani 1 1 d . . .
O2 O 0.2210(3) 0.1939(3) 0.83626(17) 0.0452(8) Uani 1 1 d . . .
C4 C 0.4304(3) 0.4141(3) 0.7331(2) 0.0261(7) Uani 1 1 d . . .
H4A H 0.3734 0.4606 0.6909 0.039 Uiso 1 1 calc R U .
H4B H 0.3843 0.3565 0.7750 0.039 Uiso 1 1 calc R U .
H4C H 0.4876 0.3687 0.6904 0.039 Uiso 1 1 calc R U .
C3 C 0.4134(3) 0.5714(3) 0.8632(2) 0.0265(7) Uani 1 1 d . . .
H3A H 0.3556 0.6163 0.8206 0.040 Uiso 1 1 calc R U .
H3B H 0.4598 0.6295 0.9044 0.040 Uiso 1 1 calc R U .
H3C H 0.3682 0.5151 0.9069 0.040 Uiso 1 1 calc R U .
C5 C 0.2657(3) 0.2142(3) 0.9208(2) 0.0214(7) Uani 1 1 d . . .
C2 C 1.0796(3) 0.4230(3) 0.7062(3) 0.0354(9) Uani 1 1 d . . .
H2A H 1.1340 0.4758 0.6669 0.053 Uiso 1 1 calc R U .
H2B H 1.0284 0.3744 0.6608 0.053 Uiso 1 1 calc R U .
H2C H 1.1288 0.3680 0.7482 0.053 Uiso 1 1 calc R U .
C6 C 0.1788(4) 0.2329(6) 1.0066(3) 0.0544(13) Uani 1 1 d . . .
H6A H 0.1587 0.3201 1.0123 0.082 Uiso 1 1 calc R U .
H6B H 0.2172 0.2049 1.0690 0.082 Uiso 1 1 calc R U .
H6C H 0.1038 0.1859 0.9945 0.082 Uiso 1 1 calc R U .
C1 C 1.0780(3) 0.5808(4) 0.8355(3) 0.0396(9) Uani 1 1 d . . .
H1A H 1.0255 0.6347 0.8756 0.059 Uiso 1 1 calc R U .
H1B H 1.1314 0.6306 0.7926 0.059 Uiso 1 1 calc R U .
H1C H 1.1282 0.5302 0.8801 0.059 Uiso 1 1 calc R U .

loop_
_atom_site_aniso_label
_atom_site_aniso_U_11
_atom_site_aniso_U_22
_atom_site_aniso_U_33
_atom_site_aniso_U_23
_atom_site_aniso_U_13
_atom_site_aniso_U_12
N2 0.0146(15) 0.0227(17) 0.0132(15) 0.000 0.000 0.0004(15)
N1 0.0173(16) 0.0234(17) 0.0224(16) 0.000 0.000 -0.0031(12)
O1 0.0290(13) 0.0661(19) 0.0333(12) 0.0006(12) 0.0040(10) -0.0070(12)
O2 0.0494(16) 0.0667(19) 0.0194(11) -0.0118(11) -0.0031(11) -0.0115(14)
C4 0.0289(16) 0.0282(16) 0.0212(13) -0.0025(12) -0.0045(12) -0.0107(14)
C3 0.0236(14) 0.0365(17) 0.0195(14) -0.0038(12) 0.0028(11) 0.0088(14)
C5 0.0300(16) 0.0193(13) 0.0148(13) 0.0012(10) 0.0025(11) -0.0032(11)
C2 0.0265(16) 0.0288(17) 0.051(2) -0.0069(15) 0.0068(15) 0.0053(14)
C6 0.0337(18) 0.109(4) 0.0202(16) 0.001(2) 0.0048(14) 0.014(2)
C1 0.0344(18) 0.052(2) 0.0320(17) -0.0115(16) -0.0008(14) -0.0221(17)

loop_
_atom_type_symbol
_atom_type_description
_atom_type_scat_dispersion_real
_atom_type_scat_dispersion_imag
_atom_type_scat_source
C C 0.0181 0.0091 'International Tables Vol C Tables 4.2.6.8 and 6.1.1.4'
H H 0.0000 0.0000 'International Tables Vol C Tables 4.2.6.8 and 6.1.1.4'
N N 0.0311 0.0180 'International Tables Vol C Tables 4.2.6.8 and 6.1.1.4'
O O 0.0492 0.0322 'International Tables Vol C Tables 4.2.6.8 and 6.1.1.4'

loop_
_geom_angle_atom_site_label_1
_geom_angle_atom_site_label_2
_geom_angle_atom_site_label_3
_geom_angle
_geom_angle_site_symmetry_1
_geom_angle_site_symmetry_3
C4 N2 C4 108.4(3) 2_665 .
C4 N2 C3 109.34(18) 2_665 .
C4 N2 C3 110.02(18) . .
C4 N2 C3 110.02(18) 2_665 2_665
C4 N2 C3 109.34(18) . 2_665
C3 N2 C3 109.7(3) . 2_665
C2 N1 C2 108.7(4) 2_765 .
C2 N1 C1 109.4(2) 2_765 .
C2 N1 C1 109.5(2) . .
C2 N1 C1 109.5(2) 2_765 2_765
C2 N1 C1 109.4(2) . 2_765
C1 N1 C1 110.3(4) . 2_765
O2 C5 O1 125.5(3) . .
O2 C5 C6 117.7(3) . .
O1 C5 C6 116.7(3) . .

loop_
_geom_bond_atom_site_label_1
_geom_bond_atom_site_label_2
_geom_bond_distance
_geom_bond_site_symmetry_2
N2 C4 1.488(3) 2_665
N2 C4 1.489(3) .
N2 C3 1.498(4) .
N2 C3 1.498(4) 2_665
N1 C2 1.488(4) 2_765
N1 C2 1.488(4) .
N1 C1 1.494(4) .
N1 C1 1.494(4) 2_765
O1 C5 1.250(4) .
O2 C5 1.248(4) .
C5 C6 1.499(4) .
